data_7250700
loop_
_publ_author_name
'Zhang, Kun-Hua'
'He, Zhi'
'Huang, Long'
'Yu, Xing-Yi'
'Zhao, Bingshan'
'Yang, Jiong'
'Shao, Dong'

_publ_section_title
;
 Engineering dysprosium(iii) single-ion magnets via modular synthesis with
 strongly axial ligands
;
_journal_issue 34
_journal_name_full CrystEngComm
_journal_page_first 5662
_journal_page_last 5668
_journal_paper_doi 10.1039/D5CE00636H
_journal_volume 27
_journal_year 2025
_chemical_formula_moiety 'C48 H34 Cl6 Dy N4 O5 Si'
_chemical_formula_sum 'C48 H34 Cl6 Dy N4 O5 Si'
_chemical_formula_weight 1150.08
_space_group_crystal_system monoclinic
_space_group_IT_number 14
_space_group_name_Hall '-P 2ybc'
_space_group_name_H-M_alt 'P 1 21/c 1'
_atom_sites_solution_hydrogens geom
_atom_sites_solution_primary dual
_atom_sites_solution_secondary difmap
_audit_creation_date 2025-07-17
_audit_creation_method
;
Olex2 1.5
(compiled 2022.04.07 svn.rca3783a0 for OlexSys, GUI svn.r6498)
;
_audit_update_record
;
2025-07-17 deposited with the CCDC.	2025-07-22 downloaded from the CCDC.
;
_cell_angle_alpha 90
_cell_angle_beta 108.079(3)
_cell_angle_gamma 90
_cell_formula_units_Z 4
_cell_length_a 24.347(3)
_cell_length_b 9.7398(11)
_cell_length_c 20.919(2)
_cell_measurement_reflns_used 9936
_cell_measurement_temperature 298(2)
_cell_measurement_theta_max 24.50
_cell_measurement_theta_min 2.27
_cell_volume 4715.7(9)
_computing_cell_refinement 'SAINT V8.40B (Bruker, 2016)'
_computing_data_collection 'Bruker D8 Venture diffractometer'
_computing_data_reduction 'SAINT V8.40B (Bruker, 2016)'
_computing_molecular_graphics 'Olex2 1.5 (Dolomanov et al., 2009)'
_computing_publication_material 'Olex2 1.5 (Dolomanov et al., 2009)'
_computing_structure_refinement 'SHELXL 2019/3 (Sheldrick, 2015)'
_computing_structure_solution 'olex2.solve 1.3 (Bourhis et al., 2015)'
_diffrn_ambient_temperature 298(2)
_diffrn_detector 'Bruker PHOTON-II area detector'
_diffrn_detector_area_resol_mean 7.4
_diffrn_detector_type 'CMOS-PHOTONII area detector'
_diffrn_measured_fraction_theta_full 0.999
_diffrn_measured_fraction_theta_max 0.997
_diffrn_measurement_device 'three-circle diffractometer'
_diffrn_measurement_device_type 'Bruker PHOTON-II area detector'
_diffrn_measurement_method 'phi and omega scans'
_diffrn_radiation_monochromator graphite
_diffrn_radiation_probe x-ray
_diffrn_radiation_type MoK\a
_diffrn_radiation_wavelength 0.71073
_diffrn_reflns_av_R_equivalents 0.1300
_diffrn_reflns_av_unetI/netI 0.0553
_diffrn_reflns_Laue_measured_fraction_full 0.999
_diffrn_reflns_Laue_measured_fraction_max 0.997
_diffrn_reflns_limit_h_max 30
_diffrn_reflns_limit_h_min -30
_diffrn_reflns_limit_k_max 12
_diffrn_reflns_limit_k_min -12
_diffrn_reflns_limit_l_max 26
_diffrn_reflns_limit_l_min -26
_diffrn_reflns_number 103973
_diffrn_reflns_point_group_measured_fraction_full 0.999
_diffrn_reflns_point_group_measured_fraction_max 0.997
_diffrn_reflns_theta_full 25.242
_diffrn_reflns_theta_max 26.422
_diffrn_reflns_theta_min 2.269
_diffrn_source 'sealed X-ray tube'
_diffrn_source_target Mo
_exptl_absorpt_coefficient_mu 2.001
_exptl_absorpt_correction_T_max 0.7454
_exptl_absorpt_correction_T_min 0.4997
_exptl_absorpt_correction_type multi-scan
_exptl_absorpt_process_details
;
SADABS-2016/2 (Bruker,2016/2) was used for absorption correction.
wR2(int) was 0.1439 before and 0.0855 after correction.
The Ratio of minimum to maximum transmission is 0.6704.
The \l/2 correction factor is Not present.
;
_exptl_crystal_colour yellow
_exptl_crystal_colour_primary yellow
_exptl_crystal_density_diffrn 1.620
_exptl_crystal_density_method 'not measured'
_exptl_crystal_description block
_exptl_crystal_F_000 2288
_exptl_crystal_size_max 0.24
_exptl_crystal_size_mid 0.19
_exptl_crystal_size_min 0.13
_refine_diff_density_max 0.799
_refine_diff_density_min -0.654
_refine_diff_density_rms 0.078
_refine_ls_extinction_method none
_refine_ls_goodness_of_fit_ref 1.001
_refine_ls_hydrogen_treatment constr
_refine_ls_matrix_type full
_refine_ls_number_parameters 627
_refine_ls_number_reflns 9671
_refine_ls_number_restraints 134
_refine_ls_restrained_S_all 1.001
_refine_ls_R_factor_all 0.0625
_refine_ls_R_factor_gt 0.0355
_refine_ls_shift/su_max 0.002
_refine_ls_shift/su_mean 0.000
_refine_ls_structure_factor_coef Fsqd
_refine_ls_weighting_details 'w=1/[\s^2^(Fo^2^)+(0.0143P)^2^+5.5214P] where P=(Fo^2^+2Fc^2^)/3'
_refine_ls_weighting_scheme calc
_refine_ls_wR_factor_gt 0.0692
_refine_ls_wR_factor_ref 0.0796
_reflns_Friedel_coverage 0.000
_reflns_number_gt 7077
_reflns_number_total 9671
_reflns_threshold_expression 'I > 2\s(I)'
_cod_data_source_file d5ce00636h2.cif
_cod_data_source_block dy3
_cod_depositor_comments
;
The following automatic conversions were performed:

data item '_diffrn_radiation_probe' value 'X-ray' was changed to
'x-ray' in accordance with the
/home/data/users/saulius/crontab/automatic-downloads/rss-feeds/RSC/lib/dictionaries/cif_core.dic
dictionary named 'cif_core.dic' version 2.4.2 last updated on
2011-04-26.

Automatic conversion script
Id: cif_fix_values 8170 2020-07-09 18:12:32Z antanas 

 Adding full bibliography for 7250699--7250700.cif.
;
_cod_original_cell_volume 4715.8(9)
_cod_database_code 7250700
_shelx_shelxl_version_number 2019/3
_shelx_space_group_comment
;
The symmetry employed for this shelxl refinement is uniquely defined
by the following loop, which should always be used as a source of
symmetry information in preference to the above space-group names.
They are only intended as comments.
;
_shelx_estimated_absorpt_t_max 0.781
_shelx_estimated_absorpt_t_min 0.645
_olex2_refinement_description
;
1. Fixed Uiso
 At 1.2 times of:
  All C(H) groups
 At 1.5 times of:
  All C(H,H,H) groups
2. Uiso/Uaniso restraints and constraints
O5 \\sim N16 \\sim C3 \\sim C41 \\sim C47 \\sim N16A \\sim C3A \\sim C41A \\sim
C47A: within 2A with sigma of 0.01 and sigma for terminal atoms of 0.02 within
2A
3. Same fragment restrains
{O5, N16A, C3A, C41A, C47A} sigma for 1-2: 0.01, 1-3: 0.01
as in
{O5, N16, C3, C41, C47}
4. Others
 Sof(N16A)=Sof(C3A)=Sof(H3AA)=Sof(H3AB)=Sof(H3AC)=Sof(C41A)=Sof(H41A)=
 Sof(C47A)=Sof(H47D)=Sof(H47E)=Sof(H47F)=1-FVAR(1)
 Sof(N16)=Sof(C3)=Sof(H3A)=Sof(H3B)=Sof(H3C)=Sof(C41)=Sof(H41)=Sof(C47)=
 Sof(H47A)=Sof(H47B)=Sof(H47C)=FVAR(1)
5.a Aromatic/amide H refined with riding coordinates:
 C41(H41), C2(H2), C5(H5), C9(H9), C11(H11), C13(H13), C14(H14), C17(H17),
 C18(H18), C19(H19), C21(H21), C22(H22), C23(H23), C27(H27), C29(H29), C30(H30),
  C31(H31), C33(H33), C34(H34), C35(H35), C37(H37), C40(H40), C42(H42),
 C43(H43), C45(H45), C46(H46), C48(H48), C49(H49), C41A(H41A)
5.b Idealised Me refined as rotating group:
 C3(H3A,H3B,H3C), C47(H47A,H47B,H47C), C3A(H3AA,H3AB,H3AC), C47A(H47D,H47E,H47F)
;
_olex2_submission_special_instructions 'No special instructions were received'

loop_
_space_group_symop_operation_xyz
'x, y, z'
'-x, y+1/2, -z+1/2'
'-x, -y, -z'
'x, -y-1/2, z-1/2'

loop_
_atom_site_label
_atom_site_type_symbol
_atom_site_fract_x
_atom_site_fract_y
_atom_site_fract_z
_atom_site_U_iso_or_equiv
_atom_site_adp_type
_atom_site_occupancy
_atom_site_site_symmetry_order
_atom_site_calc_flag
_atom_site_refinement_flags_posn
_atom_site_refinement_flags_adp
_atom_site_refinement_flags_occupancy
_atom_site_disorder_assembly
_atom_site_disorder_group
Dy1 Dy 0.27415(2) 0.53779(2) 0.52095(2) 0.03812(6) Uani 1 1 d . . . . .
Cl1 Cl 0.40510(5) 0.95680(12) 0.50755(6) 0.0572(3) Uani 1 1 d . . . . .
Cl2 Cl 0.07947(7) 0.42352(19) 0.56745(9) 0.1070(6) Uani 1 1 d . . . . .
Cl3 Cl 0.49528(6) 0.39397(15) 0.84400(6) 0.0765(4) Uani 1 1 d . . . . .
Cl4 Cl 0.36471(6) 0.08633(12) 0.64141(6) 0.0702(3) Uani 1 1 d . . . . .
Cl5 Cl 0.04572(7) 0.9652(2) 0.58742(9) 0.1210(7) Uani 1 1 d . . . . .
Cl6 Cl 0.51991(5) 0.62008(16) 0.39072(7) 0.0766(4) Uani 1 1 d . . . . .
Si1 Si 0.19668(5) 0.64800(12) 0.34041(5) 0.0416(3) Uani 1 1 d . . . . .
O1 O 0.22357(12) 0.6163(3) 0.41292(13) 0.0536(7) Uani 1 1 d . . . . .
O2 O 0.19087(12) 0.5110(3) 0.54897(15) 0.0554(8) Uani 1 1 d . . . . .
O3 O 0.30967(12) 0.3526(3) 0.58612(12) 0.0465(7) Uani 1 1 d . . . . .
O4 O 0.33449(11) 0.7090(3) 0.51034(13) 0.0426(6) Uani 1 1 d . . . . .
O5 O 0.22733(13) 0.3387(3) 0.45501(15) 0.0598(8) Uani 1 1 d D U . . .
N16 N 0.1511(5) 0.2022(18) 0.4056(8) 0.069(2) Uani 0.703(6) 1 d D U P A 1
C3 C 0.1835(4) 0.1183(10) 0.3719(5) 0.106(3) Uani 0.703(6) 1 d D U P A 1
H3A H 0.170429 0.137670 0.324598 0.160 Uiso 0.703(6) 1 calc R U P A 1
H3B H 0.177348 0.022938 0.379095 0.160 Uiso 0.703(6) 1 calc R U P A 1
H3C H 0.223882 0.139189 0.389924 0.160 Uiso 0.703(6) 1 calc R U P A 1
C41 C 0.1770(3) 0.3013(7) 0.4458(3) 0.0639(17) Uani 0.703(6) 1 d D U P A 1
H41 H 0.155812 0.347178 0.469385 0.077 Uiso 0.703(6) 1 calc R U P A 1
C47 C 0.0927(3) 0.1575(10) 0.3989(5) 0.112(3) Uani 0.703(6) 1 d D U P A 1
H47A H 0.068097 0.176170 0.354132 0.167 Uiso 0.703(6) 1 calc R U P A 1
H47B H 0.078682 0.206116 0.430648 0.167 Uiso 0.703(6) 1 calc R U P A 1
H47C H 0.092701 0.060707 0.407570 0.167 Uiso 0.703(6) 1 calc R U P A 1
N1 N 0.22719(14) 0.7665(4) 0.54302(16) 0.0486(9) Uani 1 1 d . . . . .
N2 N 0.33937(16) 0.5991(4) 0.63988(17) 0.0529(9) Uani 1 1 d . . . . .
N3 N 0.34942(13) 0.4575(3) 0.46863(16) 0.0446(8) Uani 1 1 d . . . . .
C1 C 0.35085(16) 0.3583(4) 0.64317(18) 0.0394(9) Uani 1 1 d . . . . .
C2 C 0.1647(2) 0.9940(6) 0.5616(3) 0.0769(17) Uani 1 1 d . . . . .
H2 H 0.144308 1.070549 0.568154 0.092 Uiso 1 1 calc R U . . .
C4 C 0.37627(15) 0.6915(4) 0.48457(18) 0.0384(9) Uani 1 1 d . . . . .
C5 C 0.2097(4) 0.2958(7) 0.2031(3) 0.100(2) Uani 1 1 d . . . . .
H5 H 0.212769 0.224289 0.174922 0.120 Uiso 1 1 calc R U . . .
C6 C 0.38087(17) 0.2466(4) 0.67756(19) 0.0435(9) Uani 1 1 d . . . . .
C7 C 0.1049(2) 0.5900(6) 0.5673(2) 0.0680(14) Uani 1 1 d . . . . .
C8 C 0.36867(18) 0.4892(4) 0.67478(19) 0.0439(10) Uani 1 1 d . . . . .
C9 C 0.0711(2) 0.7002(8) 0.5761(3) 0.0827(18) Uani 1 1 d . . . . .
H9 H 0.035680 0.682753 0.582659 0.099 Uiso 1 1 calc R U . . .
C10 C 0.41322(19) 0.5029(4) 0.73665(19) 0.0493(11) Uani 1 1 d . . . . .
C11 C 0.0428(3) 0.7139(11) 0.3687(4) 0.150(4) Uani 1 1 d . . . . .
H11 H 0.027060 0.698227 0.403236 0.180 Uiso 1 1 calc R U . . .
C12 C 0.38546(15) 0.5589(4) 0.46063(18) 0.0375(9) Uani 1 1 d . . . . .
C13 C 0.2162(2) 1.0109(5) 0.5496(2) 0.0703(14) Uani 1 1 d . . . . .
H13 H 0.231146 1.098072 0.547715 0.084 Uiso 1 1 calc R U . . .
C14 C 0.4260(2) 0.6364(5) 0.7625(2) 0.0686(14) Uani 1 1 d . . . . .
H14 H 0.454580 0.650354 0.803445 0.082 Uiso 1 1 calc R U . . .
C15 C 0.1422(2) 0.8621(6) 0.5640(2) 0.0621(13) Uani 1 1 d . . . . .
C17 C 0.3542(3) 0.7219(5) 0.6665(2) 0.0802(17) Uani 1 1 d . . . . .
H17 H 0.335238 0.798096 0.643040 0.096 Uiso 1 1 calc R U . . .
C18 C 0.27255(19) 0.8626(5) 0.3628(2) 0.0543(11) Uani 1 1 d . . . . .
H18 H 0.281226 0.838941 0.407904 0.065 Uiso 1 1 calc R U . . .
C19 C 0.0892(2) 0.7598(8) 0.2687(3) 0.108(2) Uani 1 1 d . . . . .
H19 H 0.104870 0.778476 0.234340 0.130 Uiso 1 1 calc R U . . .
C20 C 0.41336(17) 0.7938(4) 0.47831(19) 0.0433(9) Uani 1 1 d . . . . .
C21 C 0.2563(4) 0.3705(7) 0.2351(4) 0.105(2) Uani 1 1 d . . . . .
H21 H 0.291730 0.349969 0.229230 0.126 Uiso 1 1 calc R U . . .
C22 C 0.2461(2) 0.8928(5) 0.5402(2) 0.0552(11) Uani 1 1 d . . . . .
H22 H 0.281042 0.904365 0.531611 0.066 Uiso 1 1 calc R U . . .
C23 C 0.0115(3) 0.7762(11) 0.3122(5) 0.149(4) Uani 1 1 d . . . . .
H23 H -0.025969 0.804353 0.307908 0.179 Uiso 1 1 calc R U . . .
C24 C 0.42990(16) 0.5338(5) 0.43176(18) 0.0434(9) Uani 1 1 d . . . . .
C25 C 0.44015(18) 0.3818(5) 0.7674(2) 0.0524(11) Uani 1 1 d . . . . .
C26 C 0.15825(18) 0.6102(6) 0.5573(2) 0.0547(12) Uani 1 1 d . . . . .
C27 C 0.2472(2) 0.9359(5) 0.2297(2) 0.0712(15) Uani 1 1 d . . . . .
H27 H 0.238351 0.961195 0.184751 0.085 Uiso 1 1 calc R U . . .
C28 C 0.12224(19) 0.6942(5) 0.3255(2) 0.0588(12) Uani 1 1 d . . . . .
C29 C 0.4001(2) 0.2983(5) 0.4210(2) 0.0651(13) Uani 1 1 d . . . . .
H29 H 0.404050 0.208436 0.408009 0.078 Uiso 1 1 calc R U . . .
C30 C 0.3004(2) 0.9722(5) 0.3443(2) 0.0649(13) Uani 1 1 d . . . . .
H30 H 0.328221 1.020967 0.376942 0.078 Uiso 1 1 calc R U . . .
C31 C 0.3969(3) 0.7434(5) 0.7280(3) 0.0884(19) Uani 1 1 d . . . . .
H31 H 0.405110 0.831903 0.744991 0.106 Uiso 1 1 calc R U . . .
C32 C 0.1998(2) 0.5090(4) 0.2860(2) 0.0521(11) Uani 1 1 d . . . . .
C33 C 0.0989(2) 0.6727(8) 0.3757(3) 0.098(2) Uani 1 1 d . . . . .
H33 H 0.120724 0.629939 0.415167 0.118 Uiso 1 1 calc R U . . .
C34 C 0.45711(17) 0.7713(5) 0.4492(2) 0.0507(11) Uani 1 1 d . . . . .
H34 H 0.480856 0.843673 0.445410 0.061 Uiso 1 1 calc R U . . .
C35 C 0.1538(2) 0.4295(6) 0.2534(3) 0.0834(17) Uani 1 1 d . . . . .
H35 H 0.118157 0.446763 0.259396 0.100 Uiso 1 1 calc R U . . .
C36 C 0.17620(18) 0.7498(5) 0.55546(19) 0.0512(11) Uani 1 1 d . . . . .
C37 C 0.2524(3) 0.4791(6) 0.2773(3) 0.0844(17) Uani 1 1 d . . . . .
H37 H 0.284930 0.530521 0.299284 0.101 Uiso 1 1 calc R U . . .
C38 C 0.23187(18) 0.7882(4) 0.3144(2) 0.0487(10) Uani 1 1 d . . . . .
C39 C 0.0889(2) 0.8315(7) 0.5752(3) 0.0778(17) Uani 1 1 d . . . . .
C40 C 0.42501(18) 0.2575(5) 0.7387(2) 0.0518(11) Uani 1 1 d . . . . .
H40 H 0.444015 0.179058 0.759748 0.062 Uiso 1 1 calc R U . . .
C42 C 0.2871(2) 1.0095(5) 0.2780(3) 0.0663(13) Uani 1 1 d . . . . .
H42 H 0.305145 1.084807 0.265925 0.080 Uiso 1 1 calc R U . . .
C43 C 0.1586(3) 0.3244(7) 0.2119(3) 0.111(2) Uani 1 1 d . . . . .
H43 H 0.126234 0.272648 0.189607 0.133 Uiso 1 1 calc R U . . .
C44 C 0.46518(17) 0.6457(5) 0.4264(2) 0.0495(10) Uani 1 1 d . . . . .
C45 C 0.0333(3) 0.7986(10) 0.2616(4) 0.144(3) Uani 1 1 d . . . . .
H45 H 0.010853 0.840054 0.222130 0.173 Uiso 1 1 calc R U . . .
C46 C 0.2201(2) 0.8247(5) 0.2470(2) 0.0634(13) Uani 1 1 d . . . . .
H46 H 0.193782 0.773738 0.213717 0.076 Uiso 1 1 calc R U . . .
C48 C 0.3571(2) 0.3318(5) 0.4497(2) 0.0590(12) Uani 1 1 d . . . . .
H48 H 0.332987 0.262412 0.455825 0.071 Uiso 1 1 calc R U . . .
C49 C 0.4359(2) 0.3975(5) 0.4122(2) 0.0584(12) Uani 1 1 d . . . . .
H49 H 0.464574 0.375821 0.393121 0.070 Uiso 1 1 calc R U . . .
N16A N 0.1558(10) 0.202(4) 0.395(2) 0.074(3) Uani 0.297(6) 1 d D U P A 2
C3A C 0.1150(7) 0.266(2) 0.4243(10) 0.094(5) Uani 0.297(6) 1 d D U P A 2
H3AA H 0.106774 0.204807 0.456068 0.141 Uiso 0.297(6) 1 calc R U P A 2
H3AB H 0.079876 0.287040 0.389218 0.141 Uiso 0.297(6) 1 calc R U P A 2
H3AC H 0.131394 0.349591 0.446798 0.141 Uiso 0.297(6) 1 calc R U P A 2
C41A C 0.2089(5) 0.2503(14) 0.4113(7) 0.069(3) Uani 0.297(6) 1 d D U P A 2
H41A H 0.233388 0.216655 0.388570 0.083 Uiso 0.297(6) 1 calc R U P A 2
C47A C 0.1345(8) 0.098(2) 0.3446(10) 0.104(5) Uani 0.297(6) 1 d D U P A 2
H47D H 0.125984 0.015684 0.365144 0.156 Uiso 0.297(6) 1 calc R U P A 2
H47E H 0.163375 0.078219 0.323362 0.156 Uiso 0.297(6) 1 calc R U P A 2
H47F H 0.100047 0.130116 0.311574 0.156 Uiso 0.297(6) 1 calc R U P A 2

loop_
_atom_site_aniso_label
_atom_site_aniso_U_11
_atom_site_aniso_U_22
_atom_site_aniso_U_33
_atom_site_aniso_U_23
_atom_site_aniso_U_13
_atom_site_aniso_U_12
Dy1 0.03394(10) 0.04456(11) 0.03701(10) 0.00182(9) 0.01268(7) -0.00282(9)
Cl1 0.0595(7) 0.0485(6) 0.0595(6) -0.0044(5) 0.0125(5) -0.0112(6)
Cl2 0.0679(9) 0.1316(15) 0.1377(15) 0.0266(11) 0.0555(10) -0.0152(9)
Cl3 0.0652(8) 0.0889(9) 0.0561(7) 0.0157(7) -0.0092(6) -0.0171(7)
Cl4 0.0854(9) 0.0455(6) 0.0716(8) -0.0062(6) 0.0124(7) 0.0090(6)
Cl5 0.0709(10) 0.1706(18) 0.1211(14) -0.0338(13) 0.0292(9) 0.0490(11)
Cl6 0.0567(7) 0.1020(10) 0.0885(9) 0.0240(8) 0.0478(7) 0.0122(7)
Si1 0.0372(6) 0.0519(7) 0.0339(5) 0.0023(5) 0.0085(5) 0.0013(5)
O1 0.0525(17) 0.0636(19) 0.0401(15) 0.0067(14) 0.0077(13) 0.0002(15)
O2 0.0442(16) 0.070(2) 0.0606(18) 0.0011(15) 0.0288(15) -0.0049(15)
O3 0.0513(17) 0.0428(16) 0.0383(15) 0.0020(12) 0.0034(13) -0.0051(13)
O4 0.0382(15) 0.0442(16) 0.0479(15) -0.0013(12) 0.0172(12) -0.0016(12)
O5 0.0549(18) 0.0568(19) 0.0627(18) -0.0079(15) 0.0108(15) -0.0133(15)
N16 0.051(3) 0.065(3) 0.083(5) -0.017(3) 0.009(3) -0.009(3)
C3 0.101(6) 0.097(6) 0.112(6) -0.043(5) 0.019(5) -0.011(5)
C41 0.055(3) 0.060(3) 0.072(4) -0.010(3) 0.012(3) -0.003(3)
C47 0.067(5) 0.113(7) 0.135(7) -0.023(6) 0.003(5) -0.031(5)
N1 0.045(2) 0.059(2) 0.0443(19) -0.0020(17) 0.0179(16) 0.0072(17)
N2 0.066(2) 0.039(2) 0.046(2) 0.0022(17) 0.0056(18) -0.0118(18)
N3 0.0399(18) 0.0413(19) 0.055(2) -0.0025(17) 0.0187(16) -0.0013(16)
C1 0.041(2) 0.044(2) 0.037(2) 0.0034(17) 0.0181(18) -0.0060(18)
C2 0.069(4) 0.093(5) 0.063(3) -0.012(3) 0.012(3) 0.034(3)
C4 0.032(2) 0.048(2) 0.035(2) 0.0036(17) 0.0096(16) -0.0021(18)
C5 0.161(7) 0.067(4) 0.068(4) 0.004(3) 0.030(5) 0.036(5)
C6 0.045(2) 0.042(2) 0.046(2) 0.0002(18) 0.0188(19) -0.0022(19)
C7 0.048(3) 0.102(4) 0.060(3) 0.007(3) 0.025(2) 0.001(3)
C8 0.048(2) 0.044(2) 0.040(2) 0.0047(18) 0.0151(18) -0.0082(19)
C9 0.048(3) 0.145(6) 0.062(3) -0.002(4) 0.028(3) 0.005(4)
C10 0.056(3) 0.054(3) 0.036(2) 0.0052(18) 0.0118(19) -0.015(2)
C11 0.069(5) 0.282(12) 0.116(6) 0.012(7) 0.053(5) 0.017(6)
C12 0.0319(19) 0.045(2) 0.0368(19) 0.0037(17) 0.0120(16) -0.0005(17)
C13 0.081(4) 0.061(3) 0.065(3) -0.009(2) 0.017(3) 0.015(3)
C14 0.081(3) 0.062(3) 0.047(3) 0.000(2) -0.004(2) -0.026(3)
C15 0.055(3) 0.086(4) 0.042(2) -0.008(2) 0.011(2) 0.019(3)
C17 0.110(5) 0.045(3) 0.060(3) 0.006(2) -0.010(3) -0.018(3)
C18 0.054(3) 0.058(3) 0.044(2) 0.006(2) 0.006(2) 0.001(2)
C19 0.060(4) 0.188(7) 0.074(4) 0.027(4) 0.016(3) 0.042(4)
C20 0.039(2) 0.046(2) 0.042(2) 0.0016(18) 0.0089(18) -0.0075(19)
C21 0.134(6) 0.081(5) 0.129(6) 0.005(4) 0.084(5) 0.033(4)
C22 0.062(3) 0.055(3) 0.049(3) -0.007(2) 0.017(2) 0.003(2)
C23 0.066(5) 0.254(12) 0.126(7) -0.017(7) 0.028(5) 0.039(6)
C24 0.039(2) 0.054(2) 0.038(2) 0.004(2) 0.0133(17) 0.004(2)
C25 0.046(2) 0.065(3) 0.041(2) 0.009(2) 0.0065(19) -0.012(2)
C26 0.040(2) 0.090(4) 0.040(2) 0.000(2) 0.0191(19) 0.000(2)
C27 0.092(4) 0.079(4) 0.049(3) 0.014(3) 0.030(3) -0.002(3)
C28 0.046(3) 0.078(3) 0.051(3) -0.007(2) 0.012(2) 0.004(2)
C29 0.070(3) 0.052(3) 0.083(4) -0.008(3) 0.038(3) 0.005(3)
C30 0.062(3) 0.061(3) 0.065(3) 0.005(3) 0.010(2) -0.009(3)
C31 0.127(5) 0.046(3) 0.066(3) -0.003(3) -0.009(3) -0.027(3)
C32 0.055(3) 0.055(3) 0.047(2) 0.006(2) 0.018(2) 0.004(2)
C33 0.054(3) 0.173(7) 0.073(4) 0.010(4) 0.028(3) 0.006(4)
C34 0.040(2) 0.060(3) 0.052(2) 0.011(2) 0.016(2) -0.013(2)
C35 0.067(3) 0.088(4) 0.088(4) -0.032(3) 0.012(3) -0.004(3)
C36 0.041(2) 0.079(3) 0.032(2) -0.003(2) 0.0112(18) 0.008(2)
C37 0.076(4) 0.071(4) 0.117(5) -0.009(3) 0.047(4) 0.003(3)
C38 0.049(2) 0.051(3) 0.045(2) 0.002(2) 0.013(2) 0.005(2)
C39 0.050(3) 0.126(5) 0.059(3) -0.013(3) 0.019(2) 0.027(3)
C40 0.047(2) 0.059(3) 0.049(2) 0.011(2) 0.015(2) 0.004(2)
C42 0.068(3) 0.061(3) 0.074(3) 0.014(3) 0.028(3) 0.000(3)
C43 0.113(6) 0.094(5) 0.101(5) -0.042(4) 0.000(4) 0.007(4)
C44 0.035(2) 0.067(3) 0.050(2) 0.010(2) 0.0190(19) 0.005(2)
C45 0.079(5) 0.237(10) 0.104(6) 0.030(6) 0.009(4) 0.069(6)
C46 0.071(3) 0.071(3) 0.045(3) 0.000(2) 0.015(2) -0.011(3)
C48 0.060(3) 0.048(3) 0.075(3) -0.002(2) 0.030(3) -0.002(2)
C49 0.056(3) 0.065(3) 0.062(3) 0.001(2) 0.030(2) 0.009(2)
N16A 0.055(5) 0.069(5) 0.088(6) -0.017(5) 0.007(5) -0.011(5)
C3A 0.074(8) 0.091(9) 0.107(9) -0.003(8) 0.012(8) -0.017(8)
C41A 0.054(5) 0.067(5) 0.079(5) -0.012(5) 0.010(4) -0.006(4)
C47A 0.086(9) 0.087(9) 0.116(9) -0.029(8) -0.002(8) -0.020(8)

loop_
_atom_type_symbol
_atom_type_description
_atom_type_scat_dispersion_real
_atom_type_scat_dispersion_imag
_atom_type_scat_source
C C 0.0033 0.0016 'International Tables Vol C Tables 4.2.6.8 and 6.1.1.4'
H H 0.0000 0.0000 'International Tables Vol C Tables 4.2.6.8 and 6.1.1.4'
Cl Cl 0.1484 0.1585 'International Tables Vol C Tables 4.2.6.8 and 6.1.1.4'
Dy Dy -0.1892 4.4098 'International Tables Vol C Tables 4.2.6.8 and 6.1.1.4'
N N 0.0061 0.0033 'International Tables Vol C Tables 4.2.6.8 and 6.1.1.4'
O O 0.0106 0.0060 'International Tables Vol C Tables 4.2.6.8 and 6.1.1.4'
Si Si 0.0817 0.0704 'International Tables Vol C Tables 4.2.6.8 and 6.1.1.4'

loop_
_geom_angle_atom_site_label_1
_geom_angle_atom_site_label_2
_geom_angle_atom_site_label_3
_geom_angle
_geom_angle_site_symmetry_1
_geom_angle_site_symmetry_3
_geom_angle_publ_flag
O1 Dy1 O5 72.61(10) . . ?
O1 Dy1 N1 76.35(10) . . ?
O1 Dy1 N2 147.13(11) . . ?
O1 Dy1 N3 85.29(10) . . ?
O2 Dy1 O1 92.41(10) . . ?
O2 Dy1 O5 76.10(11) . . ?
O2 Dy1 N1 65.25(11) . . ?
O2 Dy1 N2 96.24(11) . . ?
O2 Dy1 N3 153.01(11) . . ?
O3 Dy1 O1 146.04(10) . . ?
O3 Dy1 O2 87.61(10) . . ?
O3 Dy1 O4 120.28(9) . . ?
O3 Dy1 O5 74.47(10) . . ?
O3 Dy1 N1 132.83(10) . . ?
O3 Dy1 N2 66.21(10) . . ?
O3 Dy1 N3 79.74(10) . . ?
O4 Dy1 O1 80.15(10) . . ?
O4 Dy1 O2 139.13(10) . . ?
O4 Dy1 O5 136.62(10) . . ?
O4 Dy1 N1 73.96(10) . . ?
O4 Dy1 N2 72.61(10) . . ?
O4 Dy1 N3 66.97(10) . . ?
O5 Dy1 N1 128.56(11) . . ?
O5 Dy1 N2 140.26(11) . . ?
O5 Dy1 N3 77.57(10) . . ?
N2 Dy1 N1 78.68(11) . . ?
N3 Dy1 N1 139.07(11) . . ?
N3 Dy1 N2 100.21(11) . . ?
O1 Si1 C28 109.29(19) . . ?
O1 Si1 C32 113.63(19) . . ?
O1 Si1 C38 111.69(18) . . ?
C32 Si1 C28 108.6(2) . . ?
C38 Si1 C28 108.0(2) . . ?
C38 Si1 C32 105.4(2) . . ?
Si1 O1 Dy1 170.51(19) . . ?
C26 O2 Dy1 125.2(3) . . ?
C1 O3 Dy1 124.1(2) . . ?
C4 O4 Dy1 123.7(2) . . ?
C41 O5 Dy1 126.0(4) . . ?
C41A O5 Dy1 165.7(8) . . ?
C41 N16 C3 120.0(8) . . ?
C41 N16 C47 123.0(10) . . ?
C47 N16 C3 116.4(8) . . ?
N16 C3 H3A 109.5 . . ?
N16 C3 H3B 109.5 . . ?
N16 C3 H3C 109.5 . . ?
H3A C3 H3B 109.5 . . ?
H3A C3 H3C 109.5 . . ?
H3B C3 H3C 109.5 . . ?
O5 C41 N16 125.0(8) . . ?
O5 C41 H41 117.5 . . ?
N16 C41 H41 117.5 . . ?
N16 C47 H47A 109.5 . . ?
N16 C47 H47B 109.5 . . ?
N16 C47 H47C 109.5 . . ?
H47A C47 H47B 109.5 . . ?
H47A C47 H47C 109.5 . . ?
H47B C47 H47C 109.5 . . ?
C22 N1 Dy1 127.6(3) . . ?
C22 N1 C36 118.2(4) . . ?
C36 N1 Dy1 114.2(3) . . ?
C8 N2 Dy1 113.5(3) . . ?
C17 N2 Dy1 128.6(3) . . ?
C17 N2 C8 117.1(4) . . ?
C12 N3 Dy1 114.1(2) . . ?
C48 N3 Dy1 127.3(3) . . ?
C48 N3 C12 118.6(4) . . ?
O3 C1 C6 125.3(4) . . ?
O3 C1 C8 119.7(3) . . ?
C6 C1 C8 115.0(4) . . ?
C13 C2 H2 119.7 . . ?
C13 C2 C15 120.6(5) . . ?
C15 C2 H2 119.7 . . ?
O4 C4 C12 119.4(3) . . ?
O4 C4 C20 124.4(4) . . ?
C20 C4 C12 116.2(3) . . ?
C21 C5 H5 120.1 . . ?
C21 C5 C43 119.7(6) . . ?
C43 C5 H5 120.1 . . ?
C1 C6 Cl4 118.2(3) . . ?
C1 C6 C40 123.3(4) . . ?
C40 C6 Cl4 118.4(3) . . ?
C9 C7 Cl2 119.4(4) . . ?
C26 C7 Cl2 118.9(4) . . ?
C26 C7 C9 121.8(5) . . ?
N2 C8 C1 114.6(3) . . ?
N2 C8 C10 122.7(4) . . ?
C10 C8 C1 122.7(4) . . ?
C7 C9 H9 119.4 . . ?
C39 C9 C7 121.2(5) . . ?
C39 C9 H9 119.4 . . ?
C14 C10 C8 117.1(4) . . ?
C25 C10 C8 117.2(4) . . ?
C25 C10 C14 125.7(4) . . ?
C23 C11 H11 120.1 . . ?
C23 C11 C33 119.8(7) . . ?
C33 C11 H11 120.1 . . ?
N3 C12 C4 115.8(3) . . ?
N3 C12 C24 122.2(4) . . ?
C24 C12 C4 122.0(4) . . ?
C2 C13 H13 120.9 . . ?
C2 C13 C22 118.2(5) . . ?
C22 C13 H13 120.9 . . ?
C10 C14 H14 120.2 . . ?
C31 C14 C10 119.7(4) . . ?
C31 C14 H14 120.2 . . ?
C2 C15 C36 116.8(5) . . ?
C2 C15 C39 125.9(5) . . ?
C36 C15 C39 117.3(5) . . ?
N2 C17 H17 118.2 . . ?
N2 C17 C31 123.5(5) . . ?
C31 C17 H17 118.2 . . ?
C30 C18 H18 119.9 . . ?
C38 C18 H18 119.9 . . ?
C38 C18 C30 120.1(4) . . ?
C28 C19 H19 119.4 . . ?
C28 C19 C45 121.1(6) . . ?
C45 C19 H19 119.4 . . ?
C4 C20 Cl1 118.5(3) . . ?
C4 C20 C34 122.6(4) . . ?
C34 C20 Cl1 119.0(3) . . ?
C5 C21 H21 119.6 . . ?
C5 C21 C37 120.9(6) . . ?
C37 C21 H21 119.6 . . ?
N1 C22 C13 123.5(5) . . ?
N1 C22 H22 118.2 . . ?
C13 C22 H22 118.2 . . ?
C11 C23 H23 119.5 . . ?
C11 C23 C45 121.0(7) . . ?
C45 C23 H23 119.5 . . ?
C44 C24 C12 117.7(4) . . ?
C49 C24 C12 116.6(4) . . ?
C49 C24 C44 125.7(4) . . ?
C10 C25 Cl3 118.7(3) . . ?
C40 C25 Cl3 119.6(4) . . ?
C40 C25 C10 121.7(4) . . ?
O2 C26 C7 123.6(5) . . ?
O2 C26 C36 120.0(4) . . ?
C7 C26 C36 116.4(5) . . ?
C42 C27 H27 119.8 . . ?
C42 C27 C46 120.5(4) . . ?
C46 C27 H27 119.8 . . ?
C19 C28 Si1 123.8(4) . . ?
C33 C28 Si1 117.9(4) . . ?
C33 C28 C19 118.0(5) . . ?
C48 C29 H29 120.3 . . ?
C49 C29 H29 120.3 . . ?
C49 C29 C48 119.5(4) . . ?
C18 C30 H30 119.8 . . ?
C42 C30 C18 120.3(5) . . ?
C42 C30 H30 119.8 . . ?
C14 C31 C17 119.9(5) . . ?
C14 C31 H31 120.1 . . ?
C17 C31 H31 120.1 . . ?
C35 C32 Si1 124.1(4) . . ?
C35 C32 C37 117.9(5) . . ?
C37 C32 Si1 118.0(4) . . ?
C11 C33 H33 119.7 . . ?
C28 C33 C11 120.6(6) . . ?
C28 C33 H33 119.7 . . ?
C20 C34 H34 119.7 . . ?
C44 C34 C20 120.6(4) . . ?
C44 C34 H34 119.7 . . ?
C32 C35 H35 119.2 . . ?
C32 C35 C43 121.6(6) . . ?
C43 C35 H35 119.2 . . ?
N1 C36 C15 122.6(5) . . ?
N1 C36 C26 115.1(4) . . ?
C15 C36 C26 122.3(4) . . ?
C21 C37 H37 120.3 . . ?
C32 C37 C21 119.4(6) . . ?
C32 C37 H37 120.3 . . ?
C18 C38 Si1 118.7(3) . . ?
C18 C38 C46 118.9(4) . . ?
C46 C38 Si1 122.4(3) . . ?
C9 C39 Cl5 119.6(5) . . ?
C9 C39 C15 121.0(5) . . ?
C15 C39 Cl5 119.4(5) . . ?
C6 C40 H40 120.0 . . ?
C25 C40 C6 120.1(4) . . ?
C25 C40 H40 120.0 . . ?
C27 C42 C30 120.0(5) . . ?
C27 C42 H42 120.0 . . ?
C30 C42 H42 120.0 . . ?
C5 C43 C35 120.5(7) . . ?
C5 C43 H43 119.8 . . ?
C35 C43 H43 119.8 . . ?
C24 C44 Cl6 119.3(3) . . ?
C34 C44 Cl6 119.8(3) . . ?
C34 C44 C24 120.9(4) . . ?
C19 C45 H45 120.3 . . ?
C23 C45 C19 119.4(7) . . ?
C23 C45 H45 120.3 . . ?
C27 C46 C38 120.2(5) . . ?
C27 C46 H46 119.9 . . ?
C38 C46 H46 119.9 . . ?
N3 C48 C29 122.8(4) . . ?
N3 C48 H48 118.6 . . ?
C29 C48 H48 118.6 . . ?
C24 C49 H49 119.8 . . ?
C29 C49 C24 120.3(4) . . ?
C29 C49 H49 119.8 . . ?
C41A N16A C3A 119.0(12) . . ?
C41A N16A C47A 122.4(15) . . ?
C47A N16A C3A 118.2(11) . . ?
N16A C3A H3AA 109.5 . . ?
N16A C3A H3AB 109.5 . . ?
N16A C3A H3AC 109.5 . . ?
H3AA C3A H3AB 109.5 . . ?
H3AA C3A H3AC 109.5 . . ?
H3AB C3A H3AC 109.5 . . ?
O5 C41A N16A 122.6(11) . . ?
O5 C41A H41A 118.7 . . ?
N16A C41A H41A 118.7 . . ?
N16A C47A H47D 109.5 . . ?
N16A C47A H47E 109.5 . . ?
N16A C47A H47F 109.5 . . ?
H47D C47A H47E 109.5 . . ?
H47D C47A H47F 109.5 . . ?
H47E C47A H47F 109.5 . . ?

loop_
_geom_bond_atom_site_label_1
_geom_bond_atom_site_label_2
_geom_bond_distance
_geom_bond_site_symmetry_2
_geom_bond_publ_flag
Dy1 O1 2.341(3) . ?
Dy1 O2 2.293(3) . ?
Dy1 O3 2.265(3) . ?
Dy1 O4 2.278(3) . ?
Dy1 O5 2.447(3) . ?
Dy1 N1 2.609(3) . ?
Dy1 N2 2.572(3) . ?
Dy1 N3 2.532(3) . ?
Cl1 C20 1.735(4) . ?
Cl2 C7 1.736(6) . ?
Cl3 C25 1.746(4) . ?
Cl4 C6 1.726(4) . ?
Cl5 C39 1.743(5) . ?
Cl6 C44 1.736(4) . ?
Si1 O1 1.486(3) . ?
Si1 C28 1.798(5) . ?
Si1 C32 1.786(4) . ?
Si1 C38 1.784(4) . ?
O2 C26 1.296(5) . ?
O3 C1 1.300(4) . ?
O4 C4 1.302(4) . ?
O5 C41 1.236(6) . ?
O5 C41A 1.235(9) . ?
N16 C3 1.459(16) . ?
N16 C41 1.306(9) . ?
N16 C47 1.452(10) . ?
C3 H3A 0.9600 . ?
C3 H3B 0.9600 . ?
C3 H3C 0.9600 . ?
C41 H41 0.9300 . ?
C47 H47A 0.9600 . ?
C47 H47B 0.9600 . ?
C47 H47C 0.9600 . ?
N1 C22 1.321(5) . ?
N1 C36 1.355(5) . ?
N2 C8 1.365(5) . ?
N2 C17 1.322(5) . ?
N3 C12 1.366(5) . ?
N3 C48 1.318(5) . ?
C1 C6 1.381(5) . ?
C1 C8 1.440(5) . ?
C2 H2 0.9300 . ?
C2 C13 1.361(7) . ?
C2 C15 1.404(7) . ?
C4 C12 1.428(5) . ?
C4 C20 1.378(5) . ?
C5 H5 0.9300 . ?
C5 C21 1.339(9) . ?
C5 C43 1.342(9) . ?
C6 C40 1.396(5) . ?
C7 C9 1.400(7) . ?
C7 C26 1.391(6) . ?
C8 C10 1.413(5) . ?
C9 H9 0.9300 . ?
C9 C39 1.353(8) . ?
C10 C14 1.406(6) . ?
C10 C25 1.404(6) . ?
C11 H11 0.9300 . ?
C11 C23 1.337(10) . ?
C11 C33 1.386(8) . ?
C12 C24 1.414(5) . ?
C13 H13 0.9300 . ?
C13 C22 1.407(6) . ?
C14 H14 0.9300 . ?
C14 C31 1.338(7) . ?
C15 C36 1.416(6) . ?
C15 C39 1.419(7) . ?
C17 H17 0.9300 . ?
C17 C31 1.396(7) . ?
C18 H18 0.9300 . ?
C18 C30 1.382(6) . ?
C18 C38 1.382(6) . ?
C19 H19 0.9300 . ?
C19 C28 1.368(7) . ?
C19 C45 1.376(8) . ?
C20 C34 1.399(5) . ?
C21 H21 0.9300 . ?
C21 C37 1.400(8) . ?
C22 H22 0.9300 . ?
C23 H23 0.9300 . ?
C23 C45 1.340(10) . ?
C24 C44 1.413(6) . ?
C24 C49 1.410(6) . ?
C25 C40 1.351(6) . ?
C26 C36 1.432(6) . ?
C27 H27 0.9300 . ?
C27 C42 1.367(7) . ?
C27 C46 1.374(6) . ?
C28 C33 1.357(7) . ?
C29 H29 0.9300 . ?
C29 C48 1.398(6) . ?
C29 C49 1.351(6) . ?
C30 H30 0.9300 . ?
C30 C42 1.371(6) . ?
C31 H31 0.9300 . ?
C32 C35 1.359(6) . ?
C32 C37 1.378(7) . ?
C33 H33 0.9300 . ?
C34 H34 0.9300 . ?
C34 C44 1.349(6) . ?
C35 H35 0.9300 . ?
C35 C43 1.370(8) . ?
C37 H37 0.9300 . ?
C38 C46 1.394(6) . ?
C40 H40 0.9300 . ?
C42 H42 0.9300 . ?
C43 H43 0.9300 . ?
C45 H45 0.9300 . ?
C46 H46 0.9300 . ?
C48 H48 0.9300 . ?
C49 H49 0.9300 . ?
N16A C3A 1.46(2) . ?
N16A C41A 1.318(11) . ?
N16A C47A 1.444(13) . ?
C3A H3AA 0.9600 . ?
C3A H3AB 0.9600 . ?
C3A H3AC 0.9600 . ?
C41A H41A 0.9300 . ?
C47A H47D 0.9600 . ?
C47A H47E 0.9600 . ?
C47A H47F 0.9600 . ?

loop_
_geom_torsion_atom_site_label_1
_geom_torsion_atom_site_label_2
_geom_torsion_atom_site_label_3
_geom_torsion_atom_site_label_4
_geom_torsion
_geom_torsion_site_symmetry_1
_geom_torsion_site_symmetry_2
_geom_torsion_site_symmetry_3
_geom_torsion_site_symmetry_4
_geom_torsion_publ_flag
Dy1 O2 C26 C7 172.9(3) . . . . ?
Dy1 O2 C26 C36 -6.2(5) . . . . ?
Dy1 O3 C1 C6 -166.9(3) . . . . ?
Dy1 O3 C1 C8 12.4(5) . . . . ?
Dy1 O4 C4 C12 0.6(4) . . . . ?
Dy1 O4 C4 C20 -179.5(3) . . . . ?
Dy1 O5 C41 N16 173.5(12) . . . . ?
Dy1 O5 C41A N16A -137(4) . . . . ?
Dy1 N1 C22 C13 176.6(3) . . . . ?
Dy1 N1 C36 C15 -175.5(3) . . . . ?
Dy1 N1 C36 C26 2.6(4) . . . . ?
Dy1 N2 C8 C1 -9.4(4) . . . . ?
Dy1 N2 C8 C10 170.1(3) . . . . ?
Dy1 N2 C17 C31 -169.8(4) . . . . ?
Dy1 N3 C12 C4 1.8(4) . . . . ?
Dy1 N3 C12 C24 -179.5(3) . . . . ?
Dy1 N3 C48 C29 179.8(3) . . . . ?
Cl1 C20 C34 C44 179.4(3) . . . . ?
Cl2 C7 C9 C39 -179.0(4) . . . . ?
Cl2 C7 C26 O2 -1.1(6) . . . . ?
Cl2 C7 C26 C36 178.1(3) . . . . ?
Cl3 C25 C40 C6 179.8(3) . . . . ?
Cl4 C6 C40 C25 177.8(3) . . . . ?
Si1 C28 C33 C11 176.0(6) . . . . ?
Si1 C32 C35 C43 179.7(5) . . . . ?
Si1 C32 C37 C21 179.8(5) . . . . ?
Si1 C38 C46 C27 178.2(4) . . . . ?
O1 Si1 C28 C19 163.8(5) . . . . ?
O1 Si1 C28 C33 -10.6(5) . . . . ?
O1 Si1 C32 C35 105.5(5) . . . . ?
O1 Si1 C32 C37 -73.4(4) . . . . ?
O1 Si1 C38 C18 -9.0(4) . . . . ?
O1 Si1 C38 C46 170.6(4) . . . . ?
O2 C26 C36 N1 1.7(6) . . . . ?
O2 C26 C36 C15 179.8(4) . . . . ?
O3 C1 C6 Cl4 2.3(5) . . . . ?
O3 C1 C6 C40 179.8(4) . . . . ?
O3 C1 C8 N2 -0.3(5) . . . . ?
O3 C1 C8 C10 -179.8(4) . . . . ?
O4 C4 C12 N3 -1.7(5) . . . . ?
O4 C4 C12 C24 179.6(3) . . . . ?
O4 C4 C20 Cl1 1.0(5) . . . . ?
O4 C4 C20 C34 -178.8(3) . . . . ?
C3 N16 C41 O5 5(2) . . . . ?
C47 N16 C41 O5 177.0(12) . . . . ?
N2 C8 C10 C14 1.3(6) . . . . ?
N2 C8 C10 C25 -179.7(4) . . . . ?
N2 C17 C31 C14 1.4(10) . . . . ?
N3 C12 C24 C44 -179.4(3) . . . . ?
N3 C12 C24 C49 -0.8(5) . . . . ?
C1 C6 C40 C25 0.3(6) . . . . ?
C1 C8 C10 C14 -179.3(4) . . . . ?
C1 C8 C10 C25 -0.3(6) . . . . ?
C2 C13 C22 N1 -0.7(7) . . . . ?
C2 C15 C36 N1 -2.3(6) . . . . ?
C2 C15 C36 C26 179.7(4) . . . . ?
C2 C15 C39 Cl5 -0.1(7) . . . . ?
C2 C15 C39 C9 179.5(5) . . . . ?
C4 C12 C24 C44 -0.7(5) . . . . ?
C4 C12 C24 C49 177.8(4) . . . . ?
C4 C20 C34 C44 -0.9(6) . . . . ?
C5 C21 C37 C32 0.1(10) . . . . ?
C6 C1 C8 N2 179.0(4) . . . . ?
C6 C1 C8 C10 -0.5(6) . . . . ?
C7 C9 C39 Cl5 -179.2(4) . . . . ?
C7 C9 C39 C15 1.2(8) . . . . ?
C7 C26 C36 N1 -177.5(4) . . . . ?
C7 C26 C36 C15 0.6(6) . . . . ?
C8 N2 C17 C31 -1.2(8) . . . . ?
C8 C1 C6 Cl4 -177.0(3) . . . . ?
C8 C1 C6 C40 0.5(6) . . . . ?
C8 C10 C14 C31 -1.0(7) . . . . ?
C8 C10 C25 Cl3 -179.8(3) . . . . ?
C8 C10 C25 C40 1.1(6) . . . . ?
C9 C7 C26 O2 179.9(4) . . . . ?
C9 C7 C26 C36 -0.9(7) . . . . ?
C10 C14 C31 C17 -0.2(9) . . . . ?
C10 C25 C40 C6 -1.2(7) . . . . ?
C11 C23 C45 C19 -1.5(17) . . . . ?
C12 N3 C48 C29 -1.0(7) . . . . ?
C12 C4 C20 Cl1 -179.1(3) . . . . ?
C12 C4 C20 C34 1.1(6) . . . . ?
C12 C24 C44 Cl6 -179.5(3) . . . . ?
C12 C24 C44 C34 1.0(6) . . . . ?
C12 C24 C49 C29 0.3(6) . . . . ?
C13 C2 C15 C36 1.7(7) . . . . ?
C13 C2 C15 C39 -179.2(5) . . . . ?
C14 C10 C25 Cl3 -0.9(6) . . . . ?
C14 C10 C25 C40 -180.0(4) . . . . ?
C15 C2 C13 C22 -0.3(7) . . . . ?
C17 N2 C8 C1 -179.7(4) . . . . ?
C17 N2 C8 C10 -0.2(6) . . . . ?
C18 C30 C42 C27 -1.7(8) . . . . ?
C18 C38 C46 C27 -2.2(7) . . . . ?
C19 C28 C33 C11 1.3(11) . . . . ?
C20 C4 C12 N3 178.4(3) . . . . ?
C20 C4 C12 C24 -0.3(5) . . . . ?
C20 C34 C44 Cl6 -179.8(3) . . . . ?
C20 C34 C44 C24 -0.3(6) . . . . ?
C21 C5 C43 C35 -0.1(11) . . . . ?
C22 N1 C36 C15 1.4(6) . . . . ?
C22 N1 C36 C26 179.6(4) . . . . ?
C23 C11 C33 C28 -0.4(14) . . . . ?
C25 C10 C14 C31 -179.9(5) . . . . ?
C26 C7 C9 C39 0.0(8) . . . . ?
C28 Si1 C32 C35 -16.4(5) . . . . ?
C28 Si1 C32 C37 164.7(4) . . . . ?
C28 Si1 C38 C18 111.2(4) . . . . ?
C28 Si1 C38 C46 -69.2(4) . . . . ?
C28 C19 C45 C23 2.4(14) . . . . ?
C30 C18 C38 Si1 -179.7(4) . . . . ?
C30 C18 C38 C46 0.7(7) . . . . ?
C32 Si1 C28 C19 -71.7(6) . . . . ?
C32 Si1 C28 C33 113.8(5) . . . . ?
C32 Si1 C38 C18 -132.8(4) . . . . ?
C32 Si1 C38 C46 46.8(4) . . . . ?
C32 C35 C43 C5 1.1(11) . . . . ?
C33 C11 C23 C45 0.6(17) . . . . ?
C35 C32 C37 C21 0.9(8) . . . . ?
C36 N1 C22 C13 0.1(6) . . . . ?
C36 C15 C39 Cl5 179.0(3) . . . . ?
C36 C15 C39 C9 -1.4(7) . . . . ?
C37 C32 C35 C43 -1.4(9) . . . . ?
C38 Si1 C28 C19 42.1(6) . . . . ?
C38 Si1 C28 C33 -132.3(5) . . . . ?
C38 Si1 C32 C35 -131.9(5) . . . . ?
C38 Si1 C32 C37 49.2(4) . . . . ?
C38 C18 C30 C42 1.2(7) . . . . ?
C39 C15 C36 N1 178.5(4) . . . . ?
C39 C15 C36 C26 0.5(6) . . . . ?
C42 C27 C46 C38 1.7(8) . . . . ?
C43 C5 C21 C37 -0.5(11) . . . . ?
C44 C24 C49 C29 178.7(4) . . . . ?
C45 C19 C28 Si1 -176.7(6) . . . . ?
C45 C19 C28 C33 -2.3(11) . . . . ?
C46 C27 C42 C30 0.2(8) . . . . ?
C48 N3 C12 C4 -177.6(4) . . . . ?
C48 N3 C12 C24 1.2(6) . . . . ?
C48 C29 C49 C24 -0.1(7) . . . . ?
C49 C24 C44 Cl6 2.1(6) . . . . ?
C49 C24 C44 C34 -177.4(4) . . . . ?
C49 C29 C48 N3 0.5(8) . . . . ?
C3A N16A C41A O5 8(6) . . . . ?
C47A N16A C41A O5 -179(3) . . . . ?
